data_2213936
loop_
_publ_author_name
'Arkenbout, Anne H.'
'Meetsma, Auke'
'Palstra, Thomas T. M.'

_publ_contact_author_address
;
Crystal Structure Center, Chemical Physics,
Zernike Institute for Advanced Materials,
University of Groningen,
Nijenborgh 4,
NL-9747 AG Groningen, The Netherlands.
;
_publ_contact_author_email A.Meetsma@rug.nl
_publ_contact_author_fax '+31 50 3634441'
_publ_contact_author_name 'Dr A. Meetsma'
_publ_contact_author_phone '+31 50 3634368'
_publ_section_title
;
 (2-Phenylethyl)ammonium chloride
;
_journal_coeditor_code RK2013
_journal_date_accepted 2007-05-16
_journal_date_recd_electronic 2007-04-26
_journal_issue 6
_journal_name_full 'Acta Crystallographica Section E'
_journal_page_first o2987
_journal_page_last o2987
_journal_paper_category QO
_journal_paper_doi 10.1107/S1600536807024245
_journal_volume 63
_journal_year 2007
_chemical_formula_iupac 'C8 H12 N+ .Cl-'
_chemical_formula_moiety 'C8 H12 N, Cl'
_chemical_formula_sum 'C8 H12 Cl N'
_chemical_formula_weight 157.64
_chemical_name_systematic
;
(2-Phenyl)ethylammonium chloride
;
_space_group_IT_number 19
_symmetry_cell_setting orthorhombic
_symmetry_space_group_name_Hall 'P 2ac 2ab'
_symmetry_space_group_name_H-M 'P 21 21 21'
_atom_sites_solution_hydrogens difmap
_atom_sites_solution_primary heavy
_atom_sites_solution_secondary direct
_audit_creation_method
;
 PLATON <TABLE ACC> option    (version :: 250307)
 SHELXL97-2 & Manual Editing
;
_cell_angle_alpha 90
_cell_angle_beta 90
_cell_angle_gamma 90
_cell_formula_units_Z 4
_cell_length_a 4.5354(6)
_cell_length_b 5.8868(8)
_cell_length_c 31.991(4)
_cell_measurement_reflns_used 4595
_cell_measurement_temperature 100.0(10)
_cell_measurement_theta_max 27.52
_cell_measurement_theta_min 3.18
_cell_volume 854.13(19)
_computing_cell_refinement 'SAINT-Plus (Bruker, 2006)'
_computing_data_collection 'SMART (Bruker, 2006)'
_computing_data_reduction SAINT-Plus
_computing_molecular_graphics
;
DIAMOND (Brandenburg, 2006) and PLATON (Spek, 2003)
;
_computing_publication_material PLATON
_computing_structure_refinement 'SHELXL97 (Sheldrick, 1997)'
_computing_structure_solution
;
DIRDIF-99 (Beurskens <i>et al.</i>,  1999)
;
_diffrn_ambient_temperature 100.0(10)
_diffrn_detector_area_resol_mean 66.06
_diffrn_measured_fraction_theta_full 0.998
_diffrn_measured_fraction_theta_max 0.984
_diffrn_measurement_device_type
;
Bruker Smart Apex CCD area detector
;
_diffrn_measurement_method '\f and \w scans'
_diffrn_radiation_monochromator 'parallel mounted graphite'
_diffrn_radiation_source 'fine focus sealed Siemens Mo tube'
_diffrn_radiation_type MoK\a
_diffrn_radiation_wavelength 0.71073
_diffrn_reflns_av_R_equivalents 0.0251
_diffrn_reflns_av_sigmaI/netI 0.0244
_diffrn_reflns_limit_h_max 5
_diffrn_reflns_limit_h_min -5
_diffrn_reflns_limit_k_max 7
_diffrn_reflns_limit_k_min -7
_diffrn_reflns_limit_l_max 41
_diffrn_reflns_limit_l_min -37
_diffrn_reflns_number 6845
_diffrn_reflns_reduction_process
;
 Intensity data were corrected for Lorentz and polarization
  effects, decay and absorption and reduced to F~o~^2^
  using SAINT-Plus & SADABS (Bruker, 2006).
;
_diffrn_reflns_theta_full 25.00
_diffrn_reflns_theta_max 27.52
_diffrn_reflns_theta_min 3.52
_diffrn_standards_decay_% 0
_diffrn_standards_number 0
_exptl_absorpt_coefficient_mu 0.373
_exptl_absorpt_correction_T_max 0.9420
_exptl_absorpt_correction_T_min 0.8191
_exptl_absorpt_correction_type multi-scan
_exptl_absorpt_process_details 'SADABS (Bruker, 2006)'
_exptl_crystal_colour colourless
_exptl_crystal_density_diffrn 1.226
_exptl_crystal_density_method 'not measured'
_exptl_crystal_description block
_exptl_crystal_F_000 336
_exptl_crystal_size_max 0.47
_exptl_crystal_size_mid 0.34
_exptl_crystal_size_min 0.16
_refine_diff_density_max 0.239
_refine_diff_density_min -0.207
_refine_ls_abs_structure_details
;
The absolute structure of the molecule was
 determined by Flack's x refinement
 (Flack & Bernardinelli, 1999, 2000)
;
_refine_ls_abs_structure_Flack 0.00(7)
_refine_ls_extinction_method none
_refine_ls_goodness_of_fit_ref 1.144
_refine_ls_hydrogen_treatment refall
_refine_ls_matrix_type full
_refine_ls_number_parameters 139
_refine_ls_number_reflns 1884
_refine_ls_number_restraints 0
_refine_ls_restrained_S_all 1.144
_refine_ls_R_factor_all 0.0284
_refine_ls_R_factor_gt 0.0270
_refine_ls_shift/su_max 0.000
_refine_ls_shift/su_mean 0.000
_refine_ls_structure_factor_coef Fsqd
_refine_ls_weighting_details 'calc w=1/[\s^2^(Fo^2^)+(0.0331P)^2^+0.2312P] where P=(Fo^2^+2Fc^2^)/3'
_refine_ls_weighting_scheme calc
_refine_ls_wR_factor_gt 0.0708
_refine_ls_wR_factor_ref 0.0714
_reflns_number_gt 1818
_reflns_number_total 1884
_reflns_threshold_expression I>2\s(I)
_cod_data_source_file rk2013.cif
_cod_data_source_block I
_cod_database_code 2213936
_cod_database_fobs_code 2213936

loop_
_symmetry_equiv_pos_site_id
_symmetry_equiv_pos_as_xyz
1 x,y,z
2 1/2-x,-y,1/2+z
3 1/2+x,1/2-y,-z
4 -x,1/2+y,1/2-z

loop_
_atom_site_aniso_label
_atom_site_aniso_U_11
_atom_site_aniso_U_22
_atom_site_aniso_U_33
_atom_site_aniso_U_12
_atom_site_aniso_U_13
_atom_site_aniso_U_23
N 0.0191(6) 0.0149(6) 0.0180(7) 0.0001(7) 0.0010(6) -0.0006(5)
C1 0.0177(8) 0.0191(7) 0.0183(8) 0.0011(8) 0.0005(6) -0.0009(7)
C2 0.0191(8) 0.0279(9) 0.0172(8) 0.0006(8) 0.0008(7) -0.0002(7)
C3 0.0181(8) 0.0259(8) 0.0171(8) 0.0034(7) 0.0043(7) -0.0032(6)
C4 0.0222(9) 0.0243(8) 0.0247(9) -0.0014(7) 0.0027(8) 0.0005(7)
C5 0.0265(9) 0.0339(10) 0.0207(8) 0.0049(8) 0.0010(7) 0.0024(7)
C6 0.0250(8) 0.0375(10) 0.0215(9) 0.0045(9) -0.0025(7) -0.0094(9)
C7 0.0284(10) 0.0247(9) 0.0311(10) -0.0016(8) 0.0040(8) -0.0086(8)
C8 0.0278(9) 0.0240(9) 0.0217(9) 0.0036(8) 0.0037(7) -0.0006(8)
Cl 0.0208(2) 0.0148(2) 0.0201(2) -0.0003(2) 0.0013(2) 0.0003(2)

loop_
_atom_site_type_symbol
_atom_site_label
_atom_site_fract_x
_atom_site_fract_y
_atom_site_fract_z
_atom_site_U_iso_or_equiv
_atom_site_thermal_displace_type
_atom_site_occupancy
N N 1.1098(3) 0.0830(2) 0.21770(4) 0.0173(4) Uani 1.000
C C1 0.9122(4) 0.0687(3) 0.18056(5) 0.0184(4) Uani 1.000
C C2 1.0932(4) 0.0472(3) 0.14066(5) 0.0214(5) Uani 1.000
C C3 0.8947(4) 0.0024(3) 0.10356(5) 0.0204(5) Uani 1.000
C C4 0.8476(4) 0.1680(3) 0.07339(6) 0.0237(5) Uani 1.000
C C5 0.6611(4) 0.1269(3) 0.03975(6) 0.0270(5) Uani 1.000
C C6 0.5203(4) -0.0815(4) 0.03607(6) 0.0280(5) Uani 1.000
C C7 0.5661(4) -0.2473(3) 0.06602(6) 0.0281(6) Uani 1.000
C C8 0.7532(4) -0.2063(3) 0.09954(6) 0.0245(5) Uani 1.000
Cl Cl 0.37787(8) 0.57866(6) 0.210420(10) 0.01860(10) Uani 1.000
H H1 0.790(5) 0.198(4) 0.1806(6) 0.025(5) Uiso 1.000
H H1' 0.788(4) -0.067(4) 0.1851(6) 0.025(5) Uiso 1.000
H H2 1.228(5) -0.073(4) 0.1439(7) 0.030(5) Uiso 1.000
H H2' 1.216(5) 0.186(4) 0.1373(7) 0.041(6) Uiso 1.000
H H4 0.935(5) 0.306(4) 0.0752(6) 0.030(6) Uiso 1.000
H H5 0.625(5) 0.243(4) 0.0191(6) 0.029(5) Uiso 1.000
H H6 0.393(5) -0.110(4) 0.0129(7) 0.039(6) Uiso 1.000
H H7 0.478(5) -0.392(4) 0.0634(7) 0.039(6) Uiso 1.000
H H8 0.780(4) -0.320(4) 0.1206(7) 0.027(5) Uiso 1.000
H H9 1.232(5) -0.047(4) 0.2196(7) 0.035(6) Uiso 1.000
H H9' 1.224(5) 0.207(4) 0.2161(7) 0.032(6) Uiso 1.000
H H9" 0.998(5) 0.086(4) 0.2417(7) 0.029(5) Uiso 1.000

loop_
_atom_type_symbol
_atom_type_description
_atom_type_scat_dispersion_real
_atom_type_scat_dispersion_imag
_atom_type_scat_source
N N 0.0061 0.0033 'International Tables Vol C Tables 4.2.6.8 and 6.1.1.4'
Cl Cl 0.1484 0.1585 'International Tables Vol C Tables 4.2.6.8 and 6.1.1.4'
H H 0.0000 0.0000 'International Tables Vol C Tables 4.2.6.8 and 6.1.1.4'
C C 0.0033 0.0016 'International Tables Vol C Tables 4.2.6.8 and 6.1.1.4'

loop_
_geom_angle_atom_site_label_1
_geom_angle_atom_site_label_2
_geom_angle_atom_site_label_3
_geom_angle
_geom_angle_publ_flag
H9' N H9" 111(2) no
C1 N H9' 110.4(14) no
C1 N H9" 109.6(14) no
C1 N H9 110.9(14) no
H9 N H9" 107(2) no
H9 N H9' 109(2) no
N C1 C2 110.41(14) no
C1 C2 C3 110.57(15) no
C2 C3 C4 120.97(16) no
C2 C3 C8 120.05(15) no
C4 C3 C8 118.98(16) no
C3 C4 C5 120.64(16) no
C4 C5 C6 119.96(17) no
C5 C6 C7 119.72(17) no
C6 C7 C8 120.26(17) no
C3 C8 C7 120.43(17) no
N C1 H1 107.9(13) no
N C1 H1' 105.7(11) no
C2 C1 H1 112.7(12) no
C2 C1 H1' 111.3(12) no
H1 C1 H1' 108.5(18) no
C1 C2 H2 108.7(14) no
C1 C2 H2' 108.9(13) no
C3 C2 H2 110.0(14) no
C3 C2 H2' 113.1(13) no
H2 C2 H2' 105.4(19) no
C3 C4 H4 121.2(13) no
C5 C4 H4 118.2(13) no
C4 C5 H5 120.7(13) no
C6 C5 H5 119.4(13) no
C5 C6 H6 120.0(14) no
C7 C6 H6 120.3(14) no
C6 C7 H7 120.8(14) no
C8 C7 H7 118.9(14) no
C3 C8 H8 119.6(13) no
C7 C8 H8 120.0(13) no

loop_
_geom_bond_atom_site_label_1
_geom_bond_atom_site_label_2
_geom_bond_distance
_geom_bond_publ_flag
N C1 1.491(2) no
N H9" 0.92(2) no
N H9 0.95(2) no
N H9' 0.90(2) no
C1 C2 1.523(2) no
C2 C3 1.513(2) no
C3 C8 1.392(3) no
C3 C4 1.388(3) no
C4 C5 1.390(3) no
C5 C6 1.388(3) no
C6 C7 1.383(3) no
C7 C8 1.389(3) no
C1 H1 0.94(2) no
C1 H1' 0.99(2) no
C2 H2 0.94(2) no
C2 H2' 1.00(2) no
C4 H4 0.91(2) no
C5 H5 0.97(2) no
C6 H6 0.95(2) no
C7 H7 0.95(2) no
C8 H8 0.96(2) no

loop_
_geom_contact_atom_site_label_1
_geom_contact_atom_site_label_2
_geom_contact_distance
_geom_contact_site_symmetry_2
_geom_contact_publ_flag
Cl N 3.1696(13) 1_455 no
Cl N 3.2167(13) 1_465 no
Cl N 3.2692(14) 4_755 no
Cl N 3.1907(14) 4_655 no
Cl H1' 2.91(2) 1_565 no
Cl H1 3.07(2) . no
Cl H9' 2.30(2) 1_455 no
Cl H2 3.03(2) 1_465 no
Cl H9 2.32(2) 1_465 no
Cl H9 2.95(2) 4_755 no
Cl H9' 3.06(2) 4_755 no
Cl H9" 2.29(2) 4_655 no
N Cl 3.2167(13) 1_645 no
N Cl 3.1696(13) 1_655 no
N Cl 3.1907(14) 4_645 no
N Cl 3.2692(14) 4_745 no
C2 C8 3.594(3) 1_655 no
C3 C6 3.600(3) 1_655 no
C3 C7 3.588(3) 1_655 no
C4 C6 3.590(3) 1_655 no
C6 C4 3.590(3) 1_455 no
C6 C3 3.600(3) 1_455 no
C7 C3 3.588(3) 1_455 no
C8 C2 3.594(3) 1_455 no
C1 H8 3.05(2) . no
C5 H7 3.05(2) 1_565 no
C5 H5 2.93(2) 3_555 no
C6 H6 2.93(2) 3_545 no
C7 H6 3.05(2) 3_545 no
C8 H2 2.88(2) 1_455 no
C8 H1' 2.86(2) . no
C8 H4 3.09(2) 1_545 no
H1 Cl 3.07(2) . no
H1' Cl 2.91(2) 1_545 no
H1' C8 2.86(2) . no
H1' H8 2.55(3) . no
H2 H9 2.43(3) . no
H2 Cl 3.03(2) 1_645 no
H2 C8 2.88(2) 1_655 no
H2' H4 2.46(3) . no
H2' H9' 2.52(3) . no
H4 H2' 2.46(3) . no
H4 C8 3.09(2) 1_565 no
H5 C5 2.93(2) 3_455 no
H5 H5 2.58(3) 3_455 no
H5 H5 2.58(3) 3_555 no
H6 C7 3.05(2) 3_445 no
H6 C6 2.93(2) 3_445 no
H7 C5 3.05(2) 1_545 no
H8 C1 3.05(2) . no
H8 H1' 2.55(3) . no
H9 Cl 2.32(2) 1_645 no
H9 H2 2.43(3) . no
H9 Cl 2.95(2) 4_745 no
H9' Cl 3.06(2) 4_745 no
H9' H2' 2.52(3) . no
H9' Cl 2.30(2) 1_655 no
H9" Cl 2.29(2) 4_645 no

loop_
_geom_hbond_atom_site_label_D
_geom_hbond_atom_site_label_H
_geom_hbond_atom_site_label_A
_geom_hbond_site_symmetry_A
_geom_hbond_distance_DH
_geom_hbond_distance_HA
_geom_hbond_distance_DA
_geom_hbond_angle_DHA
_geom_hbond_publ_flag
N H9 Cl 1_645 0.95(2) 2.32(2) 3.2167(13) 158(2) yes
N H9' Cl 1_655 0.90(2) 2.30(2) 3.1696(13) 162(2) yes
N H9" Cl 4_645 0.92(2) 2.29(2) 3.1907(14) 165(2) yes

loop_
_geom_torsion_atom_site_label_1
_geom_torsion_atom_site_label_2
_geom_torsion_atom_site_label_3
_geom_torsion_atom_site_label_4
_geom_torsion
_geom_torsion_publ_flag
N C1 C2 C3 172.74(13) no
C1 C2 C3 C4 108.95(19) no
C1 C2 C3 C8 -70.3(2) no
C2 C3 C4 C5 -178.94(17) no
C8 C3 C4 C5 0.3(3) no
C2 C3 C8 C7 178.74(17) no
C4 C3 C8 C7 -0.5(3) no
C3 C4 C5 C6 -0.1(3) no
C4 C5 C6 C7 0.1(3) no
C5 C6 C7 C8 -0.3(3) no
C6 C7 C8 C3 0.5(3) no

loop_
_cod_related_entry_id
_cod_related_entry_database
_cod_related_entry_code
1 ChemSpider 8722
